data_2021388
loop_
_publ_author_name
'Chen, Wei-Jun'
'Chu, Kai-Bin'
'Song, Jun-Ling'

_publ_section_title
;
 Low-dimensional bismuth(III) iodide hybrid material with high activity
 for the fast removal of rhodamine B
;
_journal_coeditor_code FN3280
_journal_issue 12
_journal_name_full 'Acta Crystallographica Section C'
_journal_page_first
;
;
_journal_paper_doi 10.1107/S2053229618016030
_journal_volume 74
_journal_year 2018
_chemical_formula_iupac '(C6 H11 N2)4 [Bi4 I16]'
_chemical_formula_moiety '4(C6 H11 N2 +), Bi4 I16 4-'
_chemical_formula_sum 'C24 H44 Bi4 I16 N8'
_chemical_formula_weight 3310.99
_chemical_name_systematic
;
Tetrakis(3,4,5-trimethylimidazolium)
di-\m~3~-iodido-tetra-\m~2~-iodido-decaiodidotetrabismuth(III)
;
_space_group_crystal_system monoclinic
_space_group_IT_number 14
_space_group_name_Hall '-P 2yn'
_space_group_name_H-M_alt 'P 1 21/n 1'
_symmetry_space_group_name_Hall '-P 2yn'
_symmetry_space_group_name_H-M 'P 1 21/n 1'
_atom_sites_solution_hydrogens geom
_atom_sites_solution_primary direct
_atom_sites_solution_secondary difmap
_audit_creation_method SHELXL-2016/6
_cell_angle_alpha 90
_cell_angle_beta 90.701(2)
_cell_angle_gamma 90
_cell_formula_units_Z 2
_cell_length_a 13.1008(8)
_cell_length_b 13.2084(8)
_cell_length_c 19.3147(12)
_cell_measurement_reflns_used 9569
_cell_measurement_temperature 298(2)
_cell_measurement_theta_max 27.14
_cell_measurement_theta_min 3.03
_cell_volume 3342.0(4)
_computing_cell_refinement
;
APEX2 (Bruker, 2015)
;
_computing_data_collection
;
APEX2 (Bruker, 2015)
;
_computing_data_reduction
;
APEX2 (Bruker, 2015)
;
_computing_molecular_graphics
;
;
_computing_publication_material
;
SHELXL2016 (Sheldrick, 2015b)
;
_computing_structure_refinement
;
SHELXL2016 (Sheldrick, 2015b)
;
_computing_structure_solution
;
SHELXT2016 (Sheldrick, 2015a)
;
_diffrn_ambient_temperature 298(2)
_diffrn_measured_fraction_theta_full 0.998
_diffrn_measured_fraction_theta_max 0.997
_diffrn_measurement_device_type 'Bruker APEXII CCD'
_diffrn_measurement_method 'w scans'
_diffrn_radiation_type MoK\a
_diffrn_radiation_wavelength 0.71073
_diffrn_reflns_av_R_equivalents 0.0458
_diffrn_reflns_av_unetI/netI 0.0231
_diffrn_reflns_limit_h_max 16
_diffrn_reflns_limit_h_min -15
_diffrn_reflns_limit_k_max 16
_diffrn_reflns_limit_k_min -16
_diffrn_reflns_limit_l_max 24
_diffrn_reflns_limit_l_min -24
_diffrn_reflns_number 77016
_diffrn_reflns_theta_full 25.242
_diffrn_reflns_theta_max 27.164
_diffrn_reflns_theta_min 3.028
_exptl_absorpt_coefficient_mu 17.914
_exptl_absorpt_correction_T_max 0.4678
_exptl_absorpt_correction_T_min 0.2674
_exptl_absorpt_correction_type multi-scan
_exptl_absorpt_process_details
;
(SADABS; Bruker, 2015)
;
_exptl_crystal_colour red
_exptl_crystal_density_diffrn 3.290
_exptl_crystal_density_method 'not measured'
_exptl_crystal_description needle
_exptl_crystal_F_000 2848
_exptl_crystal_size_max 0.100
_exptl_crystal_size_mid 0.080
_exptl_crystal_size_min 0.050
_refine_diff_density_max 1.053
_refine_diff_density_min -1.228
_refine_ls_extinction_coef 0.00055(2)
_refine_ls_extinction_expression Fc^*^=kFc[1+0.001xFc^2^\l^3^/sin(2\q)]^-1/4^
_refine_ls_extinction_method
;
SHELXL2016 (Sheldrick, 2015b)
;
_refine_ls_goodness_of_fit_ref 1.042
_refine_ls_hydrogen_treatment constr
_refine_ls_matrix_type full
_refine_ls_number_parameters 237
_refine_ls_number_reflns 7377
_refine_ls_number_restraints 7
_refine_ls_restrained_S_all 1.043
_refine_ls_R_factor_all 0.0388
_refine_ls_R_factor_gt 0.0287
_refine_ls_shift/su_max 0.001
_refine_ls_shift/su_mean 0.000
_refine_ls_structure_factor_coef Fsqd
_refine_ls_weighting_details 'w=1/[\s^2^(Fo^2^)+(0.0206P)^2^+21.5758P] where P=(Fo^2^+2Fc^2^)/3'
_refine_ls_weighting_scheme calc
_refine_ls_wR_factor_gt 0.0619
_refine_ls_wR_factor_ref 0.0673
_reflns_number_gt 6286
_reflns_number_total 7377
_reflns_threshold_expression 'I > 2\s(I)'
_cod_data_source_file fn3280sup1.cif
_cod_data_source_block I
_cod_database_code 2021388
_shelx_space_group_comment
;
The symmetry employed for this shelxl refinement is uniquely defined
by the following loop, which should always be used as a source of
symmetry information in preference to the above space-group names.
They are only intended as comments.
;
_shelx_estimated_absorpt_t_min 0.267
_shelx_estimated_absorpt_t_max 0.468

loop_
_space_group_symop_operation_xyz
'x, y, z'
'-x+1/2, y+1/2, -z+1/2'
'-x, -y, -z'
'x-1/2, -y-1/2, z-1/2'

loop_
_atom_site_type_symbol
_atom_site_label
_atom_site_fract_x
_atom_site_fract_y
_atom_site_fract_z
_atom_site_U_iso_or_equiv
_atom_site_adp_type
_atom_site_calc_flag
_atom_site_occupancy
Bi Bi1 0.64031(2) 0.94829(2) 0.07923(2) 0.03945(8) Uani d 1
Bi Bi2 0.33458(2) 0.75331(2) 0.05698(2) 0.03808(7) Uani d 1
I I3 0.38659(3) 0.99509(3) 0.08522(2) 0.04178(11) Uani d 1
I I4 0.66542(4) 1.18360(4) 0.10551(2) 0.05504(13) Uani d 1
I I5 0.65888(5) 0.90145(5) 0.22733(3) 0.06238(15) Uani d 1
I I6 0.58832(4) 0.73191(4) 0.04223(3) 0.05620(14) Uani d 1
I I7 0.33180(5) 0.53611(4) 0.03390(3) 0.06554(16) Uani d 1
I I8 0.11392(4) 0.77402(5) 0.05034(3) 0.05972(14) Uani d 1
I I9 0.34114(5) 0.73376(5) 0.20890(3) 0.06408(15) Uani d 1
I I10 0.85364(4) 0.91076(5) 0.05462(3) 0.07074(17) Uani d 1
N N4 0.5052(8) 0.4696(7) 0.2132(5) 0.089(3) Uani d 1
N N2 0.4996(7) 0.9699(9) 0.3873(5) 0.094(3) Uani d 1
N N3 0.4406(9) 0.5145(9) 0.3075(5) 0.099(3) Uani d 1
N N1 0.5655(9) 1.1041(8) 0.3484(5) 0.099(3) Uani d 1
C C13 0.5180(7) 0.5327(7) 0.2647(6) 0.071(2) Uani d 1
C C12 0.4881(9) 1.0436(10) 0.3386(5) 0.086(4) Uani d 1
C C11 0.6281(10) 1.0700(12) 0.3987(6) 0.099(4) Uani d 1
H H11A 0.688814 1.099493 0.413900 0.118 Uiso calc 1
C C10 0.5857(10) 0.9854(12) 0.4223(7) 0.105(4) Uani d 1
H H10A 0.611980 0.944362 0.457336 0.126 Uiso calc 1
C C9 0.5742(11) 0.4656(12) 0.1534(7) 0.130(5) Uani d 1
H H9A 0.551142 0.414223 0.121661 0.195 Uiso calc 1
H H9B 0.574182 0.530020 0.130383 0.195 Uiso calc 1
H H9C 0.642150 0.449876 0.169143 0.195 Uiso calc 1
C C8 0.4219(10) 0.4131(11) 0.2213(8) 0.111(5) Uani d 1
H H8A 0.396999 0.364339 0.190708 0.133 Uiso calc 1
C C7 0.3819(10) 0.4391(11) 0.2805(8) 0.107(4) Uani d 1
H H7A 0.324045 0.411231 0.300358 0.129 Uiso calc 1
C C2 0.4018(11) 1.0475(13) 0.2912(7) 0.156(8) Uani d 1
H H2A 0.359003 0.989496 0.298382 0.234 Uiso calc 1
H H2B 0.363311 1.108099 0.299305 0.234 Uiso calc 1
H H2C 0.425751 1.047370 0.244420 0.234 Uiso calc 1
C C5 0.5980(9) 0.6058(10) 0.2732(10) 0.150(7) Uani d 1
H H5A 0.588790 0.642006 0.315758 0.225 Uiso calc 1
H H5B 0.662822 0.571935 0.274295 0.225 Uiso calc 1
H H5C 0.595991 0.652585 0.235123 0.225 Uiso calc 1
C C3 0.5820(16) 1.1908(12) 0.3052(7) 0.174(9) Uani d 1
H H3A 0.642556 1.225653 0.320492 0.262 Uiso calc 1
H H3B 0.590074 1.169283 0.258130 0.262 Uiso calc 1
H H3C 0.524488 1.235558 0.308133 0.262 Uiso calc 1
C C1 0.4316(13) 0.8807(14) 0.3963(8) 0.155(6) Uani d 1
H H1A 0.374031 0.886254 0.365292 0.232 Uiso calc 1
H H1B 0.468688 0.819892 0.386244 0.232 Uiso calc 1
H H1C 0.408190 0.878472 0.443182 0.232 Uiso calc 1
C C4 0.4228(15) 0.5683(16) 0.3687(9) 0.188(9) Uani d 1
H H4A 0.363160 0.541887 0.390689 0.282 Uiso calc 1
H H4B 0.480671 0.561332 0.399337 0.282 Uiso calc 1
H H4C 0.412528 0.638572 0.358008 0.282 Uiso calc 1

loop_
_atom_site_aniso_label
_atom_site_aniso_U_11
_atom_site_aniso_U_22
_atom_site_aniso_U_33
_atom_site_aniso_U_12
_atom_site_aniso_U_13
_atom_site_aniso_U_23
Bi1 0.03390(12) 0.03697(14) 0.04742(14) 0.00356(10) -0.00225(10) 0.00017(10)
Bi2 0.03586(12) 0.03523(13) 0.04307(14) 0.00142(10) -0.00168(10) 0.00005(10)
I3 0.0406(2) 0.0411(2) 0.0436(2) 0.00345(18) 0.00047(18) -0.00244(18)
I4 0.0803(3) 0.0409(3) 0.0439(2) 0.0019(2) -0.0012(2) -0.00337(19)
I5 0.0755(4) 0.0645(3) 0.0470(3) -0.0003(3) -0.0021(2) 0.0024(2)
I6 0.0459(3) 0.0356(2) 0.0870(4) 0.00324(19) -0.0012(2) -0.0082(2)
I7 0.0703(3) 0.0394(3) 0.0866(4) 0.0022(2) -0.0120(3) -0.0089(3)
I8 0.0365(2) 0.0739(4) 0.0688(3) 0.0060(2) 0.0005(2) -0.0024(3)
I9 0.0730(4) 0.0706(4) 0.0484(3) 0.0022(3) -0.0096(2) 0.0087(2)
I10 0.0354(2) 0.0841(4) 0.0927(4) 0.0096(3) 0.0016(3) 0.0000(3)
N4 0.095(7) 0.077(6) 0.094(7) 0.019(5) -0.009(5) 0.026(5)
N2 0.088(6) 0.120(8) 0.073(5) 0.025(6) -0.014(5) -0.036(6)
N3 0.106(8) 0.109(8) 0.081(6) 0.030(7) -0.014(6) 0.019(6)
N1 0.133(9) 0.103(8) 0.060(5) 0.026(7) 0.018(6) -0.022(5)
C13 0.063(5) 0.060(5) 0.089(7) 0.018(4) -0.011(5) 0.023(5)
C12 0.088(7) 0.114(9) 0.055(5) 0.053(7) -0.019(5) -0.036(6)
C11 0.092(8) 0.134(12) 0.070(7) 0.023(8) -0.009(6) -0.022(7)
C10 0.105(9) 0.121(11) 0.087(8) 0.024(8) -0.032(7) -0.008(8)
C9 0.134(12) 0.142(13) 0.114(11) 0.060(10) 0.010(9) 0.024(9)
C8 0.100(9) 0.104(10) 0.127(11) -0.022(8) -0.019(8) 0.059(9)
C7 0.096(9) 0.110(10) 0.116(10) -0.033(8) -0.019(8) 0.050(9)
C2 0.146(13) 0.216(18) 0.105(10) 0.108(13) -0.061(9) -0.069(11)
C5 0.089(9) 0.081(9) 0.28(2) -0.015(7) -0.075(11) 0.045(11)
C3 0.33(3) 0.098(11) 0.100(10) 0.062(14) 0.084(14) 0.006(8)
C1 0.157(14) 0.163(15) 0.144(13) -0.002(11) -0.024(11) -0.056(12)
C4 0.20(2) 0.23(2) 0.131(14) 0.102(18) 0.010(14) 0.022(15)

loop_
_atom_type_symbol
_atom_type_description
_atom_type_scat_dispersion_real
_atom_type_scat_dispersion_imag
_atom_type_scat_source
C C 0.0033 0.0016 'International Tables Vol C Tables 4.2.6.8 and 6.1.1.4'
H H 0.0000 0.0000 'International Tables Vol C Tables 4.2.6.8 and 6.1.1.4'
N N 0.0061 0.0033 'International Tables Vol C Tables 4.2.6.8 and 6.1.1.4'
I I -0.4742 1.8119 'International Tables Vol C Tables 4.2.6.8 and 6.1.1.4'
Bi Bi -4.1077 10.2566 'International Tables Vol C Tables 4.2.6.8 and 6.1.1.4'

loop_
_geom_angle_atom_site_label_1
_geom_angle_atom_site_label_2
_geom_angle_atom_site_label_3
_geom_angle_site_symmetry_1
_geom_angle_site_symmetry_3
_geom_angle
I10 Bi1 I5 . . 93.183(19)
I10 Bi1 I6 . . 90.833(18)
I5 Bi1 I6 . . 92.685(18)
I10 Bi1 I4 . . 95.520(19)
I5 Bi1 I4 . . 92.494(16)
I6 Bi1 I4 . . 171.567(16)
I10 Bi1 I3 . 3_675 88.418(17)
I5 Bi1 I3 . 3_675 178.241(17)
I6 Bi1 I3 . 3_675 88.017(15)
I4 Bi1 I3 . 3_675 86.623(13)
I10 Bi1 I3 . . 172.454(18)
I5 Bi1 I3 . . 94.298(16)
I6 Bi1 I3 . . 87.833(13)
I4 Bi1 I3 . . 85.146(14)
I3 Bi1 I3 3_675 . 84.114(12)
I7 Bi2 I8 . . 94.337(18)
I7 Bi2 I9 . . 93.808(19)
I8 Bi2 I9 . . 93.960(18)
I7 Bi2 I4 . 3_675 96.049(17)
I8 Bi2 I4 . 3_675 86.844(17)
I9 Bi2 I4 . 3_675 170.022(17)
I7 Bi2 I3 . . 168.816(16)
I8 Bi2 I3 . . 96.845(15)
I9 Bi2 I3 . . 85.239(15)
I4 Bi2 I3 3_675 . 84.790(13)
I7 Bi2 I6 . . 85.081(16)
I8 Bi2 I6 . . 172.577(18)
I9 Bi2 I6 . . 93.462(17)
I4 Bi2 I6 3_675 . 85.860(16)
I3 Bi2 I6 . . 83.856(12)
Bi1 I3 Bi2 3_675 . 92.347(12)
Bi1 I3 Bi1 3_675 . 95.886(12)
Bi2 I3 Bi1 . . 91.057(12)
Bi1 I4 Bi2 . 3_675 95.638(14)
Bi1 I6 Bi2 . . 96.954(14)
C13 N4 C8 . . 111.5(12)
C13 N4 C9 . . 123.0(12)
C8 N4 C9 . . 125.6(14)
C10 N2 C12 . . 109.2(12)
C10 N2 C1 . . 124.8(13)
C12 N2 C1 . . 125.9(11)
C13 N3 C7 . . 109.0(11)
C13 N3 C4 . . 124.4(15)
C7 N3 C4 . . 126.6(16)
C12 N1 C11 . . 111.6(12)
C12 N1 C3 . . 121.8(14)
C11 N1 C3 . . 126.4(15)
N4 C13 N3 . . 105.3(10)
N4 C13 C5 . . 127.1(13)
N3 C13 C5 . . 127.6(13)
N1 C12 N2 . . 105.0(9)
N1 C12 C2 . . 132.2(15)
N2 C12 C2 . . 122.8(15)
C10 C11 N1 . . 106.0(13)
N2 C10 C11 . . 108.1(12)
C7 C8 N4 . . 107.0(14)
C8 C7 N3 . . 107.3(13)

loop_
_geom_bond_atom_site_label_1
_geom_bond_atom_site_label_2
_geom_bond_site_symmetry_2
_geom_bond_distance
Bi1 I10 . 2.8836(6)
Bi1 I5 . 2.9339(6)
Bi1 I6 . 3.0217(6)
Bi1 I4 . 3.1656(6)
Bi1 I3 3_675 3.2779(5)
Bi1 I3 . 3.3843(5)
Bi2 I7 . 2.9034(6)
Bi2 I8 . 2.9050(6)
Bi2 I9 . 2.9458(6)
Bi2 I4 3_675 3.2471(6)
Bi2 I3 . 3.3092(5)
Bi2 I6 . 3.3517(6)
N4 C13 . 1.308(13)
N4 C8 . 1.332(14)
N4 C9 . 1.477(15)
N2 C10 . 1.324(14)
N2 C12 . 1.361(15)
N2 C1 . 1.488(19)
N3 C13 . 1.337(14)
N3 C7 . 1.358(16)
N3 C4 . 1.402(19)
N1 C12 . 1.303(15)
N1 C11 . 1.340(15)
N1 C3 . 1.436(17)
C13 C5 . 1.433(15)
C12 C2 . 1.447(14)
C11 C10 . 1.331(18)
C8 C7 . 1.310(19)

_cod_database_fobs_code 2021388
